data_7216378
loop_
_publ_author_name
'Sekiya, Ryo'
'Yamasaki, Yutaro'
'Tada, Wataru'
'Shio, Hidemi'
'Haino, Takeharu'

_publ_section_title
;
 Guest induced head-to-tail columnar assembly of 5,17-difunctionalized
 calix[4]arene
;
_journal_name_full CrystEngComm
_journal_paper_doi 10.1039/c4ce00667d
_journal_year 2014
_chemical_formula_moiety 'C54 H58 N2 O10, 4(C2 H4 O2)'
_chemical_formula_sum 'C62 H74 N2 O18'
_chemical_formula_weight 1135.23
_chemical_name_systematic
;
 ?
;
_space_group_crystal_system monoclinic
_space_group_IT_number 15
_space_group_name_Hall '-C 2yc'
_space_group_name_H-M_alt 'C 1 2/c 1'
_symmetry_space_group_name_Hall '-C 2yc'
_symmetry_space_group_name_H-M 'C 1 2/c 1'
_audit_creation_date 2014-02-18T13:00:56-00:00
_audit_creation_method 'WinGX routine CIF_UPDATE'
_cell_angle_alpha 90
_cell_angle_beta 109.0630(10)
_cell_angle_gamma 90
_cell_formula_units_Z 4
_cell_length_a 35.711(3)
_cell_length_b 9.0453(7)
_cell_length_c 19.2477(15)
_cell_measurement_reflns_used 7359
_cell_measurement_temperature 123(2)
_cell_measurement_theta_max 29.046
_cell_measurement_theta_min 2.169
_cell_volume 5876.4(8)
_computing_cell_refinement 'Bruker SAINT'
_computing_data_collection 'Bruker APEX2'
_computing_data_reduction 'SHELXS-2013 (Sheldrick, 2013)'
_computing_structure_refinement 'SHELXL-2013 (Sheldrick, 2013)'
_diffrn_ambient_temperature 123(2)
_diffrn_measured_fraction_theta_full 0.997
_diffrn_measured_fraction_theta_max 0.926
_diffrn_measurement_device_type 'Bluker APEX-II CCD'
_diffrn_measurement_method '\f and \w scans'
_diffrn_radiation_monochromator graphite
_diffrn_radiation_probe x-ray
_diffrn_radiation_source 'sealed tube'
_diffrn_radiation_type MoK\a
_diffrn_radiation_wavelength 0.71073
_diffrn_reflns_av_R_equivalents 0.018
_diffrn_reflns_limit_h_max 47
_diffrn_reflns_limit_h_min -41
_diffrn_reflns_limit_k_max 11
_diffrn_reflns_limit_k_min -12
_diffrn_reflns_limit_l_max 18
_diffrn_reflns_limit_l_min -25
_diffrn_reflns_number 17080
_diffrn_reflns_theta_full 25
_diffrn_reflns_theta_max 29.046
_diffrn_reflns_theta_min 2.169
_exptl_absorpt_coefficient_mu 0.094
_exptl_absorpt_correction_type none
_exptl_crystal_colour colorless
_exptl_crystal_density_diffrn 1.283
_exptl_crystal_description block
_exptl_crystal_F_000 2416
_exptl_crystal_size_max 0.21
_exptl_crystal_size_mid 0.12
_exptl_crystal_size_min 0.08
_refine_diff_density_max 0.591
_refine_diff_density_min -0.599
_refine_diff_density_rms 0.06
_refine_ls_extinction_method none
_refine_ls_goodness_of_fit_ref 1.027
_refine_ls_hydrogen_treatment constr
_refine_ls_matrix_type full
_refine_ls_number_parameters 377
_refine_ls_number_reflns 7270
_refine_ls_number_restraints 0
_refine_ls_restrained_S_all 1.027
_refine_ls_R_factor_all 0.0737
_refine_ls_R_factor_gt 0.0577
_refine_ls_shift/su_max 0.001
_refine_ls_shift/su_mean 0.000
_refine_ls_structure_factor_coef Fsqd
_refine_ls_weighting_details
;
 w=1/[\s^2^(Fo^2^)+(0.0790P)^2^+8.3781P]
 where P=(Fo^2^+2Fc^2^)/3
;
_refine_ls_weighting_scheme calc
_refine_ls_wR_factor_gt 0.149
_refine_ls_wR_factor_ref 0.1627
_reflns_number_gt 5748
_reflns_number_total 7270
_reflns_threshold_expression 'I > 2\s(I)'
_cod_data_source_file c4ce00667d1.cif
_cod_data_source_block AcOH
_cod_depositor_comments
;
The following automatic conversions were performed:

'_diffrn_radiation_probe' value 'X-ray' changed to 'x-ray' according
to
/usr/data/users/saulius/crontab/automatic-downloads/rss-feeds/RSC/lib/dictionaries/cif_core.dic
dictionary named 'cif_core.dic' version 2.4.2 from 2011-04-26.

Automatic conversion script
Id: cif_fix_values 2281 2013-09-26 08:29:07Z andrius 
;
_cod_database_code 7216378

loop_
_symmetry_equiv_pos_as_xyz
'x, y, z'
'-x, y, -z+1/2'
'x+1/2, y+1/2, z'
'-x+1/2, y+1/2, -z+1/2'
'-x, -y, -z'
'x, -y, z-1/2'
'-x+1/2, -y+1/2, -z'
'x+1/2, -y+1/2, z-1/2'

loop_
_atom_site_label
_atom_site_type_symbol
_atom_site_fract_x
_atom_site_fract_y
_atom_site_fract_z
_atom_site_U_iso_or_equiv
_atom_site_adp_type
_atom_site_occupancy
_atom_site_calc_flag
_atom_site_disorder_assembly
_atom_site_disorder_group
C15 C 0.83252(5) 0.59409(19) -0.05493(9) 0.0224(3) Uani 1 d . .
C10 C 0.88963(5) 0.43166(19) 0.00683(9) 0.0219(3) Uani 1 d . .
C11 C 0.92654(5) 0.3919(2) 0.00166(9) 0.0244(3) Uani 1 d . .
H11 H 0.9337 0.4241 -0.0393 0.029 Uiso 1 calc . .
C12 C 0.95270(5) 0.3063(2) 0.05549(9) 0.0244(3) Uani 1 d . .
C13 C 0.94085(5) 0.2549(2) 0.11401(9) 0.0241(3) Uani 1 d . .
C8 C 0.90553(5) 0.30351(19) 0.12285(9) 0.0223(3) Uani 1 d . .
C9 C 0.87987(5) 0.39166(19) 0.06875(9) 0.0223(3) Uani 1 d . .
H9 H 0.8557 0.4246 0.074 0.027 Uiso 1 calc . .
C14 C 0.99515(5) 0.2835(2) 0.05699(9) 0.0291(4) Uani 1 d . .
H14A H 1.0015 0.1766 0.0601 0.035 Uiso 1 calc . .
H14B H 0.9984 0.3228 0.0113 0.035 Uiso 1 calc . .
C7 C 0.89700(5) 0.2711(2) 0.19357(9) 0.0239(3) Uani 1 d . .
H7A H 0.9 0.1638 0.2043 0.029 Uiso 1 calc . .
H7B H 0.8694 0.2991 0.1878 0.029 Uiso 1 calc . .
C28 C 0.82663(11) 0.8455(4) 0.22492(16) 0.0726(9) Uani 1 d . .
H28A H 0.7993 0.8813 0.2108 0.109 Uiso 1 calc . .
H28B H 0.8446 0.9294 0.2292 0.109 Uiso 1 calc . .
H28C H 0.8333 0.7943 0.2723 0.109 Uiso 1 calc . .
C29 C 0.83073(6) 0.7407(3) 0.16767(11) 0.0373(4) Uani 1 d . .
C30 C 0.80407(7) -0.1150(3) 0.51690(15) 0.0483(6) Uani 1 d . .
H30A H 0.8209 -0.1706 0.5594 0.072 Uiso 1 calc . .
H30B H 0.8182 -0.0263 0.5098 0.072 Uiso 1 calc . .
H30C H 0.7977 -0.1771 0.4728 0.072 Uiso 1 calc . .
C31 C 0.76669(6) -0.0710(2) 0.53013(11) 0.0342(4) Uani 1 d . .
N1 N 0.86392(4) 0.51229(16) -0.05344(7) 0.0234(3) Uani 1 d . .
H1 H 0.8694 0.5077 -0.0948 0.028 Uiso 1 calc . .
O3 O 0.79678(4) 0.68500(16) -0.31937(7) 0.0349(3) Uani 1 d . .
H3 H 0.7841 0.7435 -0.3526 0.052 Uiso 1 calc . .
O1 O 0.82235(4) 0.61002(15) 0.00088(7) 0.0283(3) Uani 1 d . .
O5 O 0.96575(4) 0.16481(15) 0.16708(7) 0.0288(3) Uani 1 d . .
O6 O 0.83525(4) 0.60940(17) 0.17495(7) 0.0382(3) Uani 1 d . .
O7 O 0.82767(6) 0.80942(18) 0.10530(9) 0.0509(4) Uani 1 d . .
H7 H 0.8298 0.7477 0.0743 0.076 Uiso 1 calc . .
O8 O 0.74595(4) 0.02725(19) 0.48314(8) 0.0438(4) Uani 1 d . .
H8 H 0.7257 0.05 0.4939 0.066 Uiso 1 calc . .
O9 O 0.75549(5) -0.12139(18) 0.57818(8) 0.0440(4) Uani 1 d . .
C6 C 0.98176(5) 0.5134(2) 0.36686(10) 0.0302(4) Uani 1 d . .
H6 H 1.0015 0.5667 0.4034 0.036 Uiso 1 calc . .
C1 C 0.97694(5) 0.3633(2) 0.37685(9) 0.0251(4) Uani 1 d . .
C2 C 0.94763(5) 0.28747(19) 0.32191(9) 0.0220(3) Uani 1 d . .
C3 C 0.92528(5) 0.35702(19) 0.25701(9) 0.0224(3) Uani 1 d . .
C4 C 0.93065(5) 0.5080(2) 0.24999(10) 0.0293(4) Uani 1 d . .
H4 H 0.915 0.5578 0.2068 0.035 Uiso 1 calc . .
C5 C 0.95841(6) 0.5870(2) 0.30488(11) 0.0334(4) Uani 1 d . .
H5 H 0.9613 0.6905 0.2999 0.04 Uiso 1 calc . .
C16 C 0.81009(5) 0.67127(19) -0.12443(9) 0.0234(3) Uani 1 d . .
C21 C 0.78404(5) 0.7828(2) -0.11873(10) 0.0304(4) Uani 1 d . .
H21 H 0.781 0.8027 -0.0724 0.036 Uiso 1 calc . .
C20 C 0.76272(6) 0.8641(2) -0.17916(11) 0.0355(4) Uani 1 d . .
H20 H 0.7456 0.9408 -0.1742 0.043 Uiso 1 calc . .
C19 C 0.76629(6) 0.8336(2) -0.24741(11) 0.0335(4) Uani 1 d . .
H19 H 0.7513 0.8886 -0.2893 0.04 Uiso 1 calc . .
C18 C 0.79157(5) 0.7235(2) -0.25476(10) 0.0270(4) Uani 1 d . .
C17 C 0.81383(5) 0.64098(19) -0.19313(9) 0.0232(3) Uani 1 d . .
C22 C 0.91009(6) 0.1226(2) 0.36438(11) 0.0325(4) Uani 1 d . .
H22A H 0.8842 0.144 0.3267 0.039 Uiso 1 calc . .
H22B H 0.9141 0.1941 0.4051 0.039 Uiso 1 calc . .
C23 C 0.90999(7) -0.0295(3) 0.39237(16) 0.0524(6) Uani 1 d . .
H23B H 0.9356 -0.0499 0.4311 0.063 Uiso 1 calc . .
H23A H 0.9068 -0.1012 0.3519 0.063 Uiso 1 calc . .
C24 C 0.87614(7) -0.0482(3) 0.42375(15) 0.0533(6) Uani 1 d . .
H24B H 0.8795 0.022 0.4641 0.08 Uiso 1 calc . .
H24C H 0.8763 -0.1493 0.4422 0.08 Uiso 1 calc . .
H24A H 0.8508 -0.0293 0.3851 0.08 Uiso 1 calc . .
O2 O 0.83893(4) 0.53304(15) -0.19978(7) 0.0306(3) Uani 1 d . .
H2 H 0.8349 0.5158 -0.2445 0.046 Uiso 1 calc . .
O4 O 0.94139(3) 0.13909(14) 0.33264(7) 0.0263(3) Uani 1 d . .
C25A C 0.96718(8) 0.0152(3) 0.14336(15) 0.0405(4) Uani 0.846(3) d A 1
H25A H 0.9906 -0.0347 0.1778 0.049 Uiso 0.846(3) calc A 1
H25B H 0.9704 0.0157 0.0942 0.049 Uiso 0.846(3) calc A 1
C26A C 0.93056(8) -0.0709(3) 0.13964(15) 0.0405(4) Uani 0.846(3) d A 1
H26A H 0.9068 -0.0162 0.1095 0.049 Uiso 0.846(3) calc A 1
H26B H 0.9289 -0.0821 0.1897 0.049 Uiso 0.846(3) calc A 1
C27A C 0.93130(9) -0.2232(3) 0.10616(17) 0.0405(4) Uani 0.846(3) d A 1
H27A H 0.9337 -0.2121 0.0572 0.061 Uiso 0.846(3) calc A 1
H27B H 0.9067 -0.2759 0.1022 0.061 Uiso 0.846(3) calc A 1
H27C H 0.9539 -0.2795 0.1376 0.061 Uiso 0.846(3) calc A 1
C25B C 0.9491(5) 0.0058(16) 0.1644(9) 0.0405(4) Uani 0.154(3) d A 2
H25C H 0.9203 0.0089 0.1561 0.049 Uiso 0.154(3) calc A 2
H25D H 0.9623 -0.0458 0.2114 0.049 Uiso 0.154(3) calc A 2
C26B C 0.9576(4) -0.0765(16) 0.0998(8) 0.0405(4) Uani 0.154(3) d A 2
H26C H 0.9488 -0.0132 0.0554 0.049 Uiso 0.154(3) calc A 2
H26D H 0.9866 -0.0908 0.1126 0.049 Uiso 0.154(3) calc A 2
C27B C 0.9378(5) -0.2221(18) 0.0819(9) 0.0405(4) Uani 0.154(3) d A 2
H27D H 0.9455 -0.2843 0.1261 0.061 Uiso 0.154(3) calc A 2
H27E H 0.9459 -0.2701 0.0435 0.061 Uiso 0.154(3) calc A 2
H27F H 0.909 -0.2083 0.0645 0.061 Uiso 0.154(3) calc A 2

loop_
_atom_site_aniso_label
_atom_site_aniso_U_11
_atom_site_aniso_U_22
_atom_site_aniso_U_33
_atom_site_aniso_U_23
_atom_site_aniso_U_13
_atom_site_aniso_U_12
C15 0.0190(7) 0.0250(8) 0.0216(7) -0.0041(6) 0.0043(6) -0.0032(6)
C10 0.0187(7) 0.0270(8) 0.0178(7) -0.0011(6) 0.0029(6) 0.0003(6)
C11 0.0215(7) 0.0335(9) 0.0180(7) -0.0010(7) 0.0061(6) -0.0003(7)
C12 0.0187(7) 0.0342(9) 0.0198(7) -0.0025(7) 0.0057(6) 0.0036(6)
C13 0.0207(7) 0.0305(9) 0.0181(7) -0.0001(6) 0.0023(6) 0.0016(6)
C8 0.0197(7) 0.0272(8) 0.0192(7) -0.0013(6) 0.0052(6) -0.0027(6)
C9 0.0177(7) 0.0277(8) 0.0211(8) -0.0022(6) 0.0056(6) -0.0015(6)
C14 0.0211(8) 0.0486(11) 0.0180(8) 0.0000(7) 0.0068(6) 0.0078(7)
C7 0.0190(7) 0.0320(9) 0.0205(8) 0.0013(6) 0.0061(6) -0.0030(6)
C28 0.106(2) 0.0689(19) 0.0518(16) -0.0302(14) 0.0384(17) -0.0246(17)
C29 0.0371(10) 0.0470(12) 0.0274(9) -0.0088(8) 0.0098(8) -0.0097(9)
C30 0.0375(11) 0.0478(13) 0.0611(15) 0.0029(11) 0.0183(11) 0.0098(10)
C31 0.0303(9) 0.0368(10) 0.0339(10) 0.0062(8) 0.0081(8) 0.0030(8)
N1 0.0212(6) 0.0309(8) 0.0177(6) 0.0012(5) 0.0056(5) 0.0030(6)
O3 0.0345(7) 0.0453(8) 0.0246(6) 0.0107(6) 0.0092(5) 0.0077(6)
O1 0.0249(6) 0.0388(7) 0.0212(6) -0.0037(5) 0.0079(5) 0.0039(5)
O5 0.0239(6) 0.0378(7) 0.0217(6) 0.0049(5) 0.0034(5) 0.0066(5)
O6 0.0391(8) 0.0498(9) 0.0269(7) 0.0054(6) 0.0125(6) 0.0067(6)
O7 0.0834(13) 0.0368(8) 0.0369(8) -0.0038(7) 0.0255(8) -0.0050(8)
O8 0.0337(7) 0.0598(10) 0.0438(8) 0.0255(7) 0.0208(7) 0.0157(7)
O9 0.0465(8) 0.0516(9) 0.0335(8) 0.0178(7) 0.0127(6) 0.0079(7)
C6 0.0246(8) 0.0377(10) 0.0302(9) -0.0116(8) 0.0116(7) -0.0070(7)
C1 0.0181(7) 0.0404(10) 0.0196(7) -0.0040(7) 0.0100(6) -0.0036(7)
C2 0.0172(7) 0.0302(8) 0.0213(8) -0.0007(6) 0.0098(6) -0.0023(6)
C3 0.0160(7) 0.0313(9) 0.0214(8) -0.0026(6) 0.0080(6) -0.0008(6)
C4 0.0241(8) 0.0310(9) 0.0322(9) 0.0008(7) 0.0085(7) 0.0017(7)
C5 0.0319(9) 0.0283(9) 0.0411(11) -0.0049(8) 0.0137(8) -0.0015(7)
C16 0.0185(7) 0.0260(8) 0.0239(8) -0.0004(6) 0.0044(6) -0.0004(6)
C21 0.0284(9) 0.0330(10) 0.0298(9) -0.0015(7) 0.0095(7) 0.0041(7)
C20 0.0305(9) 0.0345(10) 0.0412(11) 0.0034(8) 0.0113(8) 0.0109(8)
C19 0.0279(9) 0.0360(10) 0.0339(10) 0.0105(8) 0.0065(7) 0.0058(8)
C18 0.0224(8) 0.0322(9) 0.0253(8) 0.0041(7) 0.0062(6) -0.0025(7)
C17 0.0176(7) 0.0264(8) 0.0244(8) 0.0008(6) 0.0052(6) -0.0012(6)
C22 0.0276(9) 0.0398(10) 0.0339(10) 0.0065(8) 0.0154(7) -0.0023(8)
C23 0.0375(11) 0.0527(14) 0.0719(17) 0.0314(13) 0.0244(11) 0.0095(10)
C24 0.0459(13) 0.0560(15) 0.0672(16) 0.0276(13) 0.0307(12) 0.0029(11)
O2 0.0331(7) 0.0396(7) 0.0193(6) 0.0012(5) 0.0087(5) 0.0111(6)
O4 0.0222(6) 0.0322(7) 0.0250(6) 0.0038(5) 0.0083(5) -0.0040(5)
C25A 0.0440(9) 0.0361(8) 0.0431(9) 0.0057(6) 0.0165(7) 0.0076(6)
C26A 0.0440(9) 0.0361(8) 0.0431(9) 0.0057(6) 0.0165(7) 0.0076(6)
C27A 0.0440(9) 0.0361(8) 0.0431(9) 0.0057(6) 0.0165(7) 0.0076(6)
C25B 0.0440(9) 0.0361(8) 0.0431(9) 0.0057(6) 0.0165(7) 0.0076(6)
C26B 0.0440(9) 0.0361(8) 0.0431(9) 0.0057(6) 0.0165(7) 0.0076(6)
C27B 0.0440(9) 0.0361(8) 0.0431(9) 0.0057(6) 0.0165(7) 0.0076(6)

loop_
_atom_type_symbol
_atom_type_description
_atom_type_scat_dispersion_real
_atom_type_scat_dispersion_imag
_atom_type_scat_source
C C 0.0033 0.0016 'International Tables Vol C Tables 4.2.6.8 and 6.1.1.4'
H H 0 0 'International Tables Vol C Tables 4.2.6.8 and 6.1.1.4'
N N 0.0061 0.0033 'International Tables Vol C Tables 4.2.6.8 and 6.1.1.4'
O O 0.0106 0.006 'International Tables Vol C Tables 4.2.6.8 and 6.1.1.4'

loop_
_geom_angle_atom_site_label_1
_geom_angle_atom_site_label_2
_geom_angle_atom_site_label_3
_geom_angle
_geom_angle_site_symmetry_1
_geom_angle_site_symmetry_3
O1 C15 N1 121.53(15) . .
O1 C15 C16 119.74(15) . .
N1 C15 C16 118.71(15) . .
C9 C10 C11 119.87(15) . .
C9 C10 N1 123.70(14) . .
C11 C10 N1 116.43(14) . .
C12 C11 C10 120.75(15) . .
C12 C11 H11 119.6 . .
C10 C11 H11 119.6 . .
C11 C12 C13 118.62(15) . .
C11 C12 C14 121.01(15) . .
C13 C12 C14 119.95(15) . .
O5 C13 C8 118.99(15) . .
O5 C13 C12 119.90(14) . .
C8 C13 C12 120.89(15) . .
C9 C8 C13 119.28(15) . .
C9 C8 C7 120.40(14) . .
C13 C8 C7 120.12(14) . .
C8 C9 C10 120.05(15) . .
C8 C9 H9 120 . .
C10 C9 H9 120 . .
C1 C14 C12 109.17(14) 2_755 .
C1 C14 H14A 109.8 2_755 .
C12 C14 H14A 109.8 . .
C1 C14 H14B 109.8 2_755 .
C12 C14 H14B 109.8 . .
H14A C14 H14B 108.3 . .
C8 C7 C3 110.26(13) . .
C8 C7 H7A 109.6 . .
C3 C7 H7A 109.6 . .
C8 C7 H7B 109.6 . .
C3 C7 H7B 109.6 . .
H7A C7 H7B 108.1 . .
C29 C28 H28A 109.5 . .
C29 C28 H28B 109.5 . .
H28A C28 H28B 109.5 . .
C29 C28 H28C 109.5 . .
H28A C28 H28C 109.5 . .
H28B C28 H28C 109.5 . .
O6 C29 O7 122.57(19) . .
O6 C29 C28 125.6(2) . .
O7 C29 C28 111.8(2) . .
C31 C30 H30A 109.5 . .
C31 C30 H30B 109.5 . .
H30A C30 H30B 109.5 . .
C31 C30 H30C 109.5 . .
H30A C30 H30C 109.5 . .
H30B C30 H30C 109.5 . .
O9 C31 O8 121.96(18) . .
O9 C31 C30 124.54(19) . .
O8 C31 C30 113.48(18) . .
C15 N1 C10 127.95(14) . .
C15 N1 H1 116 . .
C10 N1 H1 116 . .
C18 O3 H3 109.5 . .
C13 O5 C25A 113.75(15) . .
C13 O5 C25B 112.1(6) . .
C29 O7 H7 109.5 . .
C31 O8 H8 109.5 . .
C5 C6 C1 121.50(17) . .
C5 C6 H6 119.2 . .
C1 C6 H6 119.2 . .
C6 C1 C2 118.02(16) . .
C6 C1 C14 120.22(16) . 2_755
C2 C1 C14 121.61(17) . 2_755
O4 C2 C3 119.83(14) . .
O4 C2 C1 118.58(15) . .
C3 C2 C1 121.58(16) . .
C4 C3 C2 118.24(16) . .
C4 C3 C7 120.04(15) . .
C2 C3 C7 121.66(16) . .
C5 C4 C3 121.23(17) . .
C5 C4 H4 119.4 . .
C3 C4 H4 119.4 . .
C6 C5 C4 119.24(18) . .
C6 C5 H5 120.4 . .
C4 C5 H5 120.4 . .
C17 C16 C21 119.07(16) . .
C17 C16 C15 124.60(15) . .
C21 C16 C15 116.33(15) . .
C20 C21 C16 121.13(17) . .
C20 C21 H21 119.4 . .
C16 C21 H21 119.4 . .
C21 C20 C19 119.79(18) . .
C21 C20 H20 120.1 . .
C19 C20 H20 120.1 . .
C18 C19 C20 120.34(17) . .
C18 C19 H19 119.8 . .
C20 C19 H19 119.8 . .
O3 C18 C19 124.50(16) . .
O3 C18 C17 115.23(16) . .
C19 C18 C17 120.26(17) . .
O2 C17 C16 119.94(15) . .
O2 C17 C18 120.66(15) . .
C16 C17 C18 119.40(16) . .
O4 C22 C23 110.13(17) . .
O4 C22 H22A 109.6 . .
C23 C22 H22A 109.6 . .
O4 C22 H22B 109.6 . .
C23 C22 H22B 109.6 . .
H22A C22 H22B 108.1 . .
C22 C23 C24 110.1(2) . .
C22 C23 H23B 109.6 . .
C24 C23 H23B 109.6 . .
C22 C23 H23A 109.6 . .
C24 C23 H23A 109.6 . .
H23B C23 H23A 108.2 . .
C23 C24 H24B 109.5 . .
C23 C24 H24C 109.5 . .
H24B C24 H24C 109.5 . .
C23 C24 H24A 109.5 . .
H24B C24 H24A 109.5 . .
H24C C24 H24A 109.5 . .
C17 O2 H2 109.5 . .
C2 O4 C22 110.28(13) . .
O5 C25A C26A 112.5(2) . .
O5 C25A H25A 109.1 . .
C26A C25A H25A 109.1 . .
O5 C25A H25B 109.1 . .
C26A C25A H25B 109.1 . .
H25A C25A H25B 107.8 . .
C25A C26A C27A 110.7(2) . .
C25A C26A H26A 109.5 . .
C27A C26A H26A 109.5 . .
C25A C26A H26B 109.5 . .
C27A C26A H26B 109.5 . .
H26A C26A H26B 108.1 . .
C26A C27A H27A 109.5 . .
C26A C27A H27B 109.5 . .
H27A C27A H27B 109.5 . .
C26A C27A H27C 109.5 . .
H27A C27A H27C 109.5 . .
H27B C27A H27C 109.5 . .
O5 C25B C26B 107.3(11) . .
O5 C25B H25C 110.3 . .
C26B C25B H25C 110.3 . .
O5 C25B H25D 110.3 . .
C26B C25B H25D 110.3 . .
H25C C25B H25D 108.5 . .
C27B C26B C25B 114.0(13) . .
C27B C26B H26C 108.7 . .
C25B C26B H26C 108.7 . .
C27B C26B H26D 108.7 . .
C25B C26B H26D 108.7 . .
H26C C26B H26D 107.6 . .
C26B C27B H27D 109.5 . .
C26B C27B H27E 109.5 . .
H27D C27B H27E 109.5 . .
C26B C27B H27F 109.5 . .
H27D C27B H27F 109.5 . .
H27E C27B H27F 109.5 . .

loop_
_geom_bond_atom_site_label_1
_geom_bond_atom_site_label_2
_geom_bond_distance
_geom_bond_site_symmetry_2
C15 O1 1.249(2) .
C15 N1 1.336(2) .
C15 C16 1.489(2) .
C10 C9 1.394(2) .
C10 C11 1.401(2) .
C10 N1 1.423(2) .
C11 C12 1.383(2) .
C11 H11 0.95 .
C12 C13 1.406(2) .
C12 C14 1.521(2) .
C13 O5 1.380(2) .
C13 C8 1.398(2) .
C8 C9 1.392(2) .
C8 C7 1.517(2) .
C9 H9 0.95 .
C14 C1 1.519(2) 2_755
C14 H14A 0.99 .
C14 H14B 0.99 .
C7 C3 1.520(2) .
C7 H7A 0.99 .
C7 H7B 0.99 .
C28 C29 1.496(3) .
C28 H28A 0.98 .
C28 H28B 0.98 .
C28 H28C 0.98 .
C29 O6 1.200(3) .
C29 O7 1.325(3) .
C30 C31 1.493(3) .
C30 H30A 0.98 .
C30 H30B 0.98 .
C30 H30C 0.98 .
C31 O9 1.210(2) .
C31 O8 1.311(2) .
N1 H1 0.88 .
O3 C18 1.362(2) .
O3 H3 0.84 .
O5 C25A 1.435(3) .
O5 C25B 1.550(16) .
O7 H7 0.84 .
O8 H8 0.84 .
C6 C5 1.382(3) .
C6 C1 1.390(3) .
C6 H6 0.95 .
C1 C2 1.401(2) .
C1 C14 1.519(2) 2_755
C2 O4 1.387(2) .
C2 C3 1.394(2) .
C3 C4 1.391(3) .
C4 C5 1.388(3) .
C4 H4 0.95 .
C5 H5 0.95 .
C16 C17 1.399(2) .
C16 C21 1.401(2) .
C21 C20 1.376(3) .
C21 H21 0.95 .
C20 C19 1.388(3) .
C20 H20 0.95 .
C19 C18 1.382(3) .
C19 H19 0.95 .
C18 C17 1.407(2) .
C17 O2 1.359(2) .
C22 O4 1.446(2) .
C22 C23 1.479(3) .
C22 H22A 0.99 .
C22 H22B 0.99 .
C23 C24 1.527(3) .
C23 H23B 0.99 .
C23 H23A 0.99 .
C24 H24B 0.98 .
C24 H24C 0.98 .
C24 H24A 0.98 .
O2 H2 0.84 .
C25A C26A 1.504(4) .
C25A H25A 0.99 .
C25A H25B 0.99 .
C26A C27A 1.525(4) .
C26A H26A 0.99 .
C26A H26B 0.99 .
C27A H27A 0.98 .
C27A H27B 0.98 .
C27A H27C 0.98 .
C25B C26B 1.56(2) .
C25B H25C 0.99 .
C25B H25D 0.99 .
C26B C27B 1.48(2) .
C26B H26C 0.99 .
C26B H26D 0.99 .
C27B H27D 0.98 .
C27B H27E 0.98 .
C27B H27F 0.98 .
